data_7024583
loop_
_publ_author_name
'Mobin, Shaikh M.'
'Srivastava, Ashwini K.'
'Mathur, Pradeep'
'Lahiri, Goutam Kumar'

_publ_section_title
;
 Single-crystal to single-crystal transformations in discrete hydrated
 dimeric copper complexes.
;
_journal_issue 6
_journal_name_full 'Dalton transactions (Cambridge, England : 2003)'
_journal_page_first 1447
_journal_page_last 1449
_journal_paper_doi 10.1039/b918761h
_journal_volume 39
_journal_year 2010
_chemical_formula_sum 'C40 H52 Cu4 N4 O12'
_chemical_formula_weight 1035.02
_chemical_name_systematic
;
?
;
_space_group_IT_number 14
_symmetry_cell_setting monoclinic
_symmetry_space_group_name_Hall '-P 2ybc'
_symmetry_space_group_name_H-M 'P 1 21/c 1'
_atom_sites_solution_hydrogens geom
_atom_sites_solution_primary direct
_atom_sites_solution_secondary difmap
_audit_creation_method SHELXL-97
_cell_angle_alpha 90.00
_cell_angle_beta 96.559(10)
_cell_angle_gamma 90.00
_cell_formula_units_Z 2
_cell_length_a 11.699(2)
_cell_length_b 9.5859(12)
_cell_length_c 18.9713(11)
_cell_measurement_reflns_used 4156
_cell_measurement_temperature 150(2)
_cell_measurement_theta_max 32.9033
_cell_measurement_theta_min 2.9298
_cell_volume 2113.6(5)
_computing_cell_refinement 'CrysAlis RED, Oxford Diffraction Ltd.,'
_computing_data_collection 'CrysAlis CCD, Oxford Diffraction Ltd.,'
_computing_data_reduction 'CrysAlis RED, Oxford Diffraction Ltd.,'
_computing_molecular_graphics Ortep3
_computing_publication_material Shelx97
_computing_structure_refinement 'SHELXL-97 (Sheldrick, 1997)'
_computing_structure_solution 'SHELXS-97 (Sheldrick, 1997)'
_diffrn_ambient_temperature 150(2)
_diffrn_detector_area_resol_mean 15.9948
_diffrn_measured_fraction_theta_full 0.998
_diffrn_measured_fraction_theta_max 0.998
_diffrn_measurement_device_type 'OXFORD DIFFRACTION XCALIBUR-S'
_diffrn_measurement_method \w/q-scan
_diffrn_radiation_monochromator graphite
_diffrn_radiation_source 'Enhance (Mo) X-ray Source'
_diffrn_radiation_type MoK\a
_diffrn_radiation_wavelength 0.71073
_diffrn_reflns_av_R_equivalents 0.0563
_diffrn_reflns_av_sigmaI/netI 0.0528
_diffrn_reflns_limit_h_max 13
_diffrn_reflns_limit_h_min -13
_diffrn_reflns_limit_k_max 10
_diffrn_reflns_limit_k_min -11
_diffrn_reflns_limit_l_max 22
_diffrn_reflns_limit_l_min -22
_diffrn_reflns_number 14593
_diffrn_reflns_theta_full 25.00
_diffrn_reflns_theta_max 25.00
_diffrn_reflns_theta_min 2.93
_exptl_absorpt_coefficient_mu 2.052
_exptl_absorpt_correction_T_max 0.6610
_exptl_absorpt_correction_T_min 0.5974
_exptl_absorpt_correction_type multi-scan
_exptl_absorpt_process_details
;
CrysAlis RED, Oxford Diffraction Ltd.,
Version 1.171.31.7 (release 18-10-2006 CrysAlis171 .NET)
(compiled Oct 18 2006,16:28:17)
Empirical absorption correction using spherical harmonics,
implemented in SCALE3 ABSPACK scaling algorithm.
;
_exptl_crystal_colour green
_exptl_crystal_density_diffrn 1.626
_exptl_crystal_density_method 'not measured'
_exptl_crystal_description block
_exptl_crystal_F_000 1064
_exptl_crystal_size_max 0.28
_exptl_crystal_size_mid 0.26
_exptl_crystal_size_min 0.22
_refine_diff_density_max 0.655
_refine_diff_density_min -0.369
_refine_diff_density_rms 0.086
_refine_ls_extinction_method none
_refine_ls_goodness_of_fit_ref 1.015
_refine_ls_hydrogen_treatment constr
_refine_ls_matrix_type full
_refine_ls_number_parameters 293
_refine_ls_number_reflns 3701
_refine_ls_number_restraints 39
_refine_ls_restrained_S_all 1.011
_refine_ls_R_factor_all 0.0583
_refine_ls_R_factor_gt 0.0383
_refine_ls_shift/su_max 0.001
_refine_ls_shift/su_mean 0.000
_refine_ls_structure_factor_coef Fsqd
_refine_ls_weighting_details 'calc w=1/[\s^2^(Fo^2^)+(0.0448P)^2^+0.0000P] where P=(Fo^2^+2Fc^2^)/3'
_refine_ls_weighting_scheme calc
_refine_ls_wR_factor_gt 0.0784
_refine_ls_wR_factor_ref 0.0836
_reflns_number_gt 2914
_reflns_number_total 3701
_reflns_threshold_expression >2sigma(I)
_cod_data_source_file b918761h.txt
_cod_data_source_block 4-HEAT
_cod_depositor_comments
;
The following automatic conversions were performed:

'_symmetry_cell_setting' value 'Monoclinic' changed to 'monoclinic'
according to /home/saulius/struct/CIF-dictionaries/cif_core.dic
dictionary named 'cif_core.dic' version 2.4.2 from 2011-04-26.

Automatic conversion script
Id: cif_fix_values 1891 2012-01-12 08:04:46Z andrius 
;
_cod_original_sg_symbol_H-M 'P 21/c'
_cod_database_code 7024583

loop_
_symmetry_equiv_pos_as_xyz
'x, y, z'
'-x, y+1/2, -z+1/2'
'-x, -y, -z'
'x, -y-1/2, z-1/2'

loop_
_atom_site_label
_atom_site_type_symbol
_atom_site_fract_x
_atom_site_fract_y
_atom_site_fract_z
_atom_site_U_iso_or_equiv
_atom_site_adp_type
_atom_site_occupancy
_atom_site_symmetry_multiplicity
_atom_site_calc_flag
_atom_site_refinement_flags
_atom_site_disorder_assembly
_atom_site_disorder_group
Cu1 Cu 1.21833(3) 0.09931(5) 0.03792(2) 0.01953(13) Uani 1 1 d . . .
Cu2 Cu 0.97759(3) 0.05751(4) 0.08035(2) 0.01758(13) Uani 1 1 d . . .
O1 O 1.05623(18) 0.1384(2) 0.00038(11) 0.0180(5) Uani 1 1 d . . .
O2 O 1.3738(2) 0.0691(3) 0.08696(12) 0.0242(6) Uani 1 1 d . . .
O3 O 1.3434(2) 0.2884(3) 0.11669(14) 0.0388(7) Uani 1 1 d . . .
O4 O 1.13586(19) 0.0267(3) 0.11158(11) 0.0256(6) Uani 1 1 d . . .
O5 O 0.82375(19) 0.1020(2) 0.03508(11) 0.0193(5) Uani 1 1 d . . .
O6 O 0.8214(2) 0.3074(3) 0.08916(13) 0.0315(6) Uani 1 1 d . A .
N1 N 1.2787(2) 0.1937(3) -0.04291(14) 0.0194(6) Uani 1 1 d . . .
N2 N 0.9294(2) -0.0070(3) 0.17635(13) 0.0205(7) Uani 1 1 d . . .
C1 C 1.3695(3) 0.1423(4) -0.07145(18) 0.0244(8) Uani 1 1 d . . .
H1 H 1.4074 0.0625 -0.0503 0.029 Uiso 1 1 calc R . .
C2 C 1.4101(3) 0.2002(4) -0.12998(19) 0.0299(9) Uani 1 1 d . . .
H2 H 1.4752 0.1621 -0.1488 0.036 Uiso 1 1 calc R . .
C3 C 1.3539(3) 0.3147(4) -0.1604(2) 0.0350(10) Uani 1 1 d . . .
H3 H 1.3783 0.3555 -0.2017 0.042 Uiso 1 1 calc R . .
C4 C 1.2615(3) 0.3704(4) -0.13047(19) 0.0323(9) Uani 1 1 d . . .
H4 H 1.2230 0.4506 -0.1508 0.039 Uiso 1 1 calc R . .
C5 C 1.2257(3) 0.3091(4) -0.07114(17) 0.0222(8) Uani 1 1 d . . .
C6 C 1.1284(3) 0.3649(4) -0.03408(18) 0.0227(8) Uani 1 1 d . . .
H6A H 1.1019 0.4539 -0.0568 0.027 Uiso 1 1 calc R . .
H6B H 1.1578 0.3855 0.0158 0.027 Uiso 1 1 calc R . .
C7 C 1.0263(3) 0.2679(4) -0.03471(18) 0.0233(8) Uani 1 1 d . . .
H7A H 0.9654 0.3143 -0.0110 0.028 Uiso 1 1 calc R . .
H7B H 0.9948 0.2489 -0.0845 0.028 Uiso 1 1 calc R . .
C8 C 1.4043(3) 0.1833(4) 0.11912(18) 0.0258(9) Uani 1 1 d . . .
C9 C 1.5203(3) 0.1802(5) 0.1627(2) 0.0366(10) Uani 1 1 d . . .
H9A H 1.5182 0.1101 0.2009 0.044 Uiso 1 1 calc R . .
H9B H 1.5784 0.1492 0.1320 0.044 Uiso 1 1 calc R . .
C10 C 1.5581(4) 0.3169(6) 0.1958(3) 0.0632(15) Uani 1 1 d . . .
H10A H 1.5688 0.3847 0.1584 0.095 Uiso 1 1 calc R . .
H10B H 1.6310 0.3043 0.2261 0.095 Uiso 1 1 calc R . .
H10C H 1.4994 0.3512 0.2244 0.095 Uiso 1 1 calc R . .
C11 C 0.8233(3) 0.0277(4) 0.19118(18) 0.0259(9) Uani 1 1 d . . .
H11 H 0.7750 0.0786 0.1566 0.031 Uiso 1 1 calc R . .
C12 C 0.7814(3) -0.0065(4) 0.25344(18) 0.0345(10) Uani 1 1 d . . .
H12 H 0.7057 0.0201 0.2614 0.041 Uiso 1 1 calc R . .
C13 C 0.8499(3) -0.0798(4) 0.3042(2) 0.0368(10) Uani 1 1 d . . .
H13 H 0.8222 -0.1059 0.3475 0.044 Uiso 1 1 calc R . .
C14 C 0.9590(3) -0.1143(4) 0.29098(19) 0.0318(10) Uani 1 1 d . . .
H14 H 1.0081 -0.1636 0.3258 0.038 Uiso 1 1 calc R . .
C15 C 0.9986(3) -0.0777(4) 0.22703(17) 0.0237(8) Uani 1 1 d . . .
C16 C 1.1189(3) -0.1153(4) 0.21431(18) 0.0258(9) Uani 1 1 d . . .
H16A H 1.1159 -0.1971 0.1822 0.031 Uiso 1 1 calc R . .
H16B H 1.1623 -0.1433 0.2600 0.031 Uiso 1 1 calc R . .
C17 C 1.1833(3) 0.0005(4) 0.18242(17) 0.0262(9) Uani 1 1 d . . .
H17A H 1.1792 0.0863 0.2110 0.031 Uiso 1 1 calc R . .
H17B H 1.2653 -0.0258 0.1833 0.031 Uiso 1 1 calc R . .
C18 C 0.7815(3) 0.2253(4) 0.04328(17) 0.0218(8) Uani 1 1 d U . .
C19A C 0.668(3) 0.266(3) -0.0064(17) 0.040(4) Uani 0.516(10) 1 d PU A 1
H19A H 0.6822 0.2414 -0.0553 0.048 Uiso 0.516(10) 1 calc PR A 1
H19B H 0.6073 0.2006 0.0061 0.048 Uiso 0.516(10) 1 calc PR A 1
C20A C 0.6197(9) 0.3906(10) -0.0104(7) 0.078(5) Uani 0.516(10) 1 d PU A 1
H20A H 0.6482 0.4451 0.0316 0.116 Uiso 0.516(10) 1 calc PR A 1
H20B H 0.5359 0.3810 -0.0128 0.116 Uiso 0.516(10) 1 calc PR A 1
H20C H 0.6393 0.4384 -0.0531 0.116 Uiso 0.516(10) 1 calc PR A 1
C19B C 0.689(3) 0.256(3) -0.0095(18) 0.042(6) Uani 0.484(10) 1 d PU A 2
H19C H 0.6477 0.1667 -0.0210 0.051 Uiso 0.484(10) 1 calc PR A 2
H19D H 0.6347 0.3165 0.0130 0.051 Uiso 0.484(10) 1 calc PR A 2
C20B C 0.7053(9) 0.3166(12) -0.0726(5) 0.060(4) Uani 0.484(10) 1 d PU A 2
H20D H 0.7419 0.4078 -0.0636 0.089 Uiso 0.484(10) 1 calc PR A 2
H20E H 0.6310 0.3286 -0.1014 0.089 Uiso 0.484(10) 1 calc PR A 2
H20F H 0.7550 0.2569 -0.0979 0.089 Uiso 0.484(10) 1 calc PR A 2

loop_
_atom_site_aniso_label
_atom_site_aniso_U_11
_atom_site_aniso_U_22
_atom_site_aniso_U_33
_atom_site_aniso_U_23
_atom_site_aniso_U_13
_atom_site_aniso_U_12
Cu1 0.0178(2) 0.0221(3) 0.0186(2) 0.00250(18) 0.00166(17) -0.00055(18)
Cu2 0.0180(2) 0.0188(3) 0.0158(2) 0.00210(17) 0.00136(16) 0.00023(18)
O1 0.0170(12) 0.0139(13) 0.0228(12) 0.0050(10) 0.0016(10) 0.0010(10)
O2 0.0239(13) 0.0243(15) 0.0240(12) -0.0008(11) 0.0005(10) -0.0018(11)
O3 0.0354(16) 0.0376(19) 0.0430(16) -0.0111(13) 0.0028(13) 0.0076(14)
O4 0.0192(12) 0.0399(17) 0.0171(11) 0.0112(11) -0.0004(10) 0.0009(12)
O5 0.0193(12) 0.0166(14) 0.0217(12) 0.0008(10) 0.0015(10) 0.0013(11)
O6 0.0411(16) 0.0198(15) 0.0340(15) -0.0051(12) 0.0054(12) -0.0008(12)
N1 0.0185(15) 0.0206(18) 0.0190(14) -0.0024(12) 0.0014(12) -0.0031(13)
N2 0.0230(16) 0.0191(17) 0.0192(14) 0.0004(12) 0.0013(12) -0.0008(13)
C1 0.0197(19) 0.024(2) 0.0291(19) -0.0025(16) 0.0028(15) -0.0011(16)
C2 0.027(2) 0.034(3) 0.030(2) -0.0045(17) 0.0104(17) -0.0021(18)
C3 0.043(2) 0.036(3) 0.029(2) 0.0078(18) 0.0176(18) 0.000(2)
C4 0.040(2) 0.029(2) 0.029(2) 0.0095(17) 0.0092(18) 0.0019(19)
C5 0.0269(19) 0.016(2) 0.0237(18) -0.0037(15) 0.0050(15) -0.0040(16)
C6 0.030(2) 0.014(2) 0.0250(18) 0.0007(14) 0.0063(16) 0.0004(16)
C7 0.0222(18) 0.019(2) 0.0286(19) 0.0042(16) 0.0042(15) 0.0048(16)
C8 0.0205(19) 0.036(3) 0.0220(19) 0.0021(17) 0.0079(15) -0.0018(18)
C9 0.027(2) 0.050(3) 0.032(2) -0.0108(19) -0.0006(17) -0.006(2)
C10 0.053(3) 0.076(4) 0.060(3) -0.020(3) 0.004(3) -0.019(3)
C11 0.0227(19) 0.031(2) 0.0235(18) 0.0062(16) 0.0024(15) -0.0007(17)
C12 0.026(2) 0.051(3) 0.027(2) 0.0035(19) 0.0086(17) -0.004(2)
C13 0.035(2) 0.052(3) 0.0244(19) 0.0055(19) 0.0072(17) -0.013(2)
C14 0.033(2) 0.041(3) 0.0210(18) 0.0122(17) -0.0020(16) -0.0061(19)
C15 0.028(2) 0.022(2) 0.0208(17) 0.0022(15) 0.0010(15) -0.0036(16)
C16 0.027(2) 0.029(2) 0.0207(18) 0.0044(16) -0.0015(15) 0.0033(17)
C17 0.0236(19) 0.038(2) 0.0168(16) 0.0066(16) 0.0002(15) 0.0044(17)
C18 0.0200(19) 0.025(2) 0.0216(18) 0.0057(16) 0.0061(15) 0.0012(17)
C19A 0.016(7) 0.057(9) 0.045(7) 0.008(6) -0.003(5) 0.028(6)
C20A 0.066(7) 0.038(6) 0.115(10) -0.010(6) -0.046(7) 0.008(5)
C19B 0.032(15) 0.021(8) 0.072(9) 0.006(7) -0.004(9) 0.010(9)
C20B 0.055(7) 0.068(9) 0.052(6) 0.002(5) -0.009(5) -0.017(6)

loop_
_atom_type_symbol
_atom_type_description
_atom_type_scat_dispersion_real
_atom_type_scat_dispersion_imag
_atom_type_scat_source
C C 0.0033 0.0016 'International Tables Vol C Tables 4.2.6.8 and 6.1.1.4'
H H 0.0000 0.0000 'International Tables Vol C Tables 4.2.6.8 and 6.1.1.4'
N N 0.0061 0.0033 'International Tables Vol C Tables 4.2.6.8 and 6.1.1.4'
O O 0.0106 0.0060 'International Tables Vol C Tables 4.2.6.8 and 6.1.1.4'
Cu Cu 0.3201 1.2651 'International Tables Vol C Tables 4.2.6.8 and 6.1.1.4'

loop_
_geom_angle_atom_site_label_1
_geom_angle_atom_site_label_2
_geom_angle_atom_site_label_3
_geom_angle
_geom_angle_site_symmetry_1
_geom_angle_site_symmetry_3
O4 Cu1 O2 96.71(9) . .
O4 Cu1 N1 169.91(11) . .
O2 Cu1 N1 92.38(10) . .
O4 Cu1 O1 77.89(9) . .
O2 Cu1 O1 172.62(10) . .
N1 Cu1 O1 92.66(10) . .
O4 Cu1 O5 92.39(9) . 3_755
O2 Cu1 O5 105.83(9) . 3_755
N1 Cu1 O5 89.33(10) . 3_755
O1 Cu1 O5 79.61(8) . 3_755
O4 Cu1 Cu2 37.00(6) . .
O2 Cu1 Cu2 133.55(7) . .
N1 Cu1 Cu2 133.48(8) . .
O1 Cu1 Cu2 40.90(6) . .
O5 Cu1 Cu2 84.92(6) 3_755 .
O4 Cu2 O5 170.99(9) . .
O4 Cu2 O1 77.44(9) . .
O5 Cu2 O1 93.55(9) . .
O4 Cu2 N2 91.89(10) . .
O5 Cu2 N2 97.05(10) . .
O1 Cu2 N2 166.86(10) . .
O4 Cu2 O1 99.16(9) . 3_755
O5 Cu2 O1 79.39(8) . 3_755
O1 Cu2 O1 83.02(9) . 3_755
N2 Cu2 O1 106.50(10) . 3_755
O4 Cu2 Cu1 37.36(7) . .
O5 Cu2 Cu1 133.64(7) . .
O1 Cu2 Cu1 40.09(6) . .
N2 Cu2 Cu1 128.89(8) . .
O1 Cu2 Cu1 91.38(5) 3_755 .
C7 O1 Cu1 120.24(19) . .
C7 O1 Cu2 125.04(19) . .
Cu1 O1 Cu2 99.02(9) . .
C7 O1 Cu2 111.31(18) . 3_755
Cu1 O1 Cu2 99.23(9) . 3_755
Cu2 O1 Cu2 96.98(9) . 3_755
C8 O2 Cu1 106.9(2) . .
C17 O4 Cu2 125.8(2) . .
C17 O4 Cu1 125.5(2) . .
Cu2 O4 Cu1 105.65(10) . .
C18 O5 Cu2 119.4(2) . .
C18 O5 Cu1 138.4(2) . 3_755
Cu2 O5 Cu1 101.35(10) . 3_755
C1 N1 C5 119.4(3) . .
C1 N1 Cu1 121.0(2) . .
C5 N1 Cu1 119.6(2) . .
C11 N2 C15 117.6(3) . .
C11 N2 Cu2 117.5(2) . .
C15 N2 Cu2 124.8(2) . .
N1 C1 C2 122.8(4) . .
N1 C1 H1 118.6 . .
C2 C1 H1 118.6 . .
C3 C2 C1 118.0(3) . .
C3 C2 H2 121.0 . .
C1 C2 H2 121.0 . .
C2 C3 C4 119.7(3) . .
C2 C3 H3 120.1 . .
C4 C3 H3 120.1 . .
C5 C4 C3 119.7(4) . .
C5 C4 H4 120.2 . .
C3 C4 H4 120.2 . .
N1 C5 C4 120.3(3) . .
N1 C5 C6 116.4(3) . .
C4 C5 C6 123.3(3) . .
C5 C6 C7 114.7(3) . .
C5 C6 H6A 108.6 . .
C7 C6 H6A 108.6 . .
C5 C6 H6B 108.6 . .
C7 C6 H6B 108.6 . .
H6A C6 H6B 107.6 . .
O1 C7 C6 112.2(3) . .
O1 C7 H7A 109.2 . .
C6 C7 H7A 109.2 . .
O1 C7 H7B 109.2 . .
C6 C7 H7B 109.2 . .
H7A C7 H7B 107.9 . .
O3 C8 O2 123.5(3) . .
O3 C8 C9 121.1(4) . .
O2 C8 C9 115.4(3) . .
C10 C9 C8 114.7(4) . .
C10 C9 H9A 108.6 . .
C8 C9 H9A 108.6 . .
C10 C9 H9B 108.6 . .
C8 C9 H9B 108.6 . .
H9A C9 H9B 107.6 . .
C9 C10 H10A 109.5 . .
C9 C10 H10B 109.5 . .
H10A C10 H10B 109.5 . .
C9 C10 H10C 109.5 . .
H10A C10 H10C 109.5 . .
H10B C10 H10C 109.5 . .
N2 C11 C12 123.4(3) . .
N2 C11 H11 118.3 . .
C12 C11 H11 118.3 . .
C11 C12 C13 119.3(4) . .
C11 C12 H12 120.4 . .
C13 C12 H12 120.4 . .
C14 C13 C12 118.5(4) . .
C14 C13 H13 120.8 . .
C12 C13 H13 120.8 . .
C13 C14 C15 120.6(3) . .
C13 C14 H14 119.7 . .
C15 C14 H14 119.7 . .
N2 C15 C14 120.6(3) . .
N2 C15 C16 119.9(3) . .
C14 C15 C16 119.5(3) . .
C15 C16 C17 114.2(3) . .
C15 C16 H16A 108.7 . .
C17 C16 H16A 108.7 . .
C15 C16 H16B 108.7 . .
C17 C16 H16B 108.7 . .
H16A C16 H16B 107.6 . .
O4 C17 C16 110.6(3) . .
O4 C17 H17A 109.5 . .
C16 C17 H17A 109.5 . .
O4 C17 H17B 109.5 . .
C16 C17 H17B 109.5 . .
H17A C17 H17B 108.1 . .
O6 C18 O5 123.4(3) . .
O6 C18 C19B 124.5(13) . .
O5 C18 C19B 111.9(13) . .
O6 C18 C19A 119.4(11) . .
O5 C18 C19A 117.1(11) . .
C19B C18 C19A 8(2) . .
C20A C19A C18 125(2) . .
C20A C19A H19A 106.0 . .
C18 C19A H19A 106.0 . .
C20A C19A H19B 106.0 . .
C18 C19A H19B 106.0 . .
H19A C19A H19B 106.3 . .
C20B C19B C18 122(2) . .
C20B C19B H19C 106.8 . .
C18 C19B H19C 106.8 . .
C20B C19B H19D 106.8 . .
C18 C19B H19D 106.8 . .
H19C C19B H19D 106.7 . .
C19B C20B H20D 109.5 . .
C19B C20B H20E 109.5 . .
H20D C20B H20E 109.5 . .
C19B C20B H20F 109.5 . .
H20D C20B H20F 109.5 . .
H20E C20B H20F 109.5 . .

loop_
_geom_bond_atom_site_label_1
_geom_bond_atom_site_label_2
_geom_bond_distance
_geom_bond_site_symmetry_2
Cu1 O4 1.917(2) .
Cu1 O2 1.967(2) .
Cu1 N1 1.979(3) .
Cu1 O1 1.984(2) .
Cu1 O5 2.394(2) 3_755
Cu1 Cu2 3.0428(7) .
Cu2 O4 1.902(2) .
Cu2 O5 1.951(2) .
Cu2 O1 2.017(2) .
Cu2 N2 2.062(3) .
Cu2 O1 2.427(2) 3_755
O1 C7 1.432(4) .
O1 Cu2 2.427(2) 3_755
O2 C8 1.284(4) .
O3 C8 1.232(4) .
O4 C17 1.417(4) .
O5 C18 1.297(4) .
O5 Cu1 2.394(2) 3_755
O6 C18 1.225(4) .
N1 C1 1.341(4) .
N1 C5 1.349(4) .
N2 C11 1.345(4) .
N2 C15 1.365(4) .
C1 C2 1.374(5) .
C1 H1 0.9500 .
C2 C3 1.372(5) .
C2 H2 0.9500 .
C3 C4 1.384(5) .
C3 H3 0.9500 .
C4 C5 1.377(5) .
C4 H4 0.9500 .
C5 C6 1.503(5) .
C6 C7 1.513(5) .
C6 H6A 0.9900 .
C6 H6B 0.9900 .
C7 H7A 0.9900 .
C7 H7B 0.9900 .
C8 C9 1.507(5) .
C9 C10 1.498(6) .
C9 H9A 0.9900 .
C9 H9B 0.9900 .
C10 H10A 0.9800 .
C10 H10B 0.9800 .
C10 H10C 0.9800 .
C11 C12 1.370(5) .
C11 H11 0.9500 .
C12 C13 1.373(5) .
C12 H12 0.9500 .
C13 C14 1.370(6) .
C13 H13 0.9500 .
C14 C15 1.392(5) .
C14 H14 0.9500 .
C15 C16 1.499(5) .
C16 C17 1.507(5) .
C16 H16A 0.9900 .
C16 H16B 0.9900 .
C17 H17A 0.9900 .
C17 H17B 0.9900 .
C18 C19B 1.42(3) .
C18 C19A 1.59(3) .
C19A C20A 1.32(3) .
C19A H19A 0.9900 .
C19A H19B 0.9900 .
C20A H20A 0.9800 .
C20A H20B 0.9800 .
C20A H20C 0.9800 .
C19B C20B 1.36(3) .
C19B H19C 0.9900 .
C19B H19D 0.9900 .
C20B H20D 0.9800 .
C20B H20E 0.9800 .
C20B H20F 0.9800 .

loop_
_geom_hbond_atom_site_label_D
_geom_hbond_atom_site_label_H
_geom_hbond_atom_site_label_A
_geom_hbond_distance_DH
_geom_hbond_distance_HA
_geom_hbond_distance_DA
_geom_hbond_angle_DHA
_geom_hbond_site_symmetry_A
C13 H13 O3 0.95 2.35 3.121(5) 137.4 2_745
C14 H14 O6 0.95 2.43 3.317(4) 154.4 2_745
C4 H4 O6 0.95 2.68 3.357(5) 129.1 3_765

loop_
_geom_torsion_atom_site_label_1
_geom_torsion_atom_site_label_2
_geom_torsion_atom_site_label_3
_geom_torsion_atom_site_label_4
_geom_torsion
_geom_torsion_site_symmetry_1
_geom_torsion_site_symmetry_4
O2 Cu1 Cu2 O4 -6.25(16) . .
N1 Cu1 Cu2 O4 -174.96(17) . .
O1 Cu1 Cu2 O4 -179.20(16) . .
O5 Cu1 Cu2 O4 100.81(14) 3_755 .
O4 Cu1 Cu2 O5 -179.96(16) . .
O2 Cu1 Cu2 O5 173.79(14) . .
N1 Cu1 Cu2 O5 5.08(15) . .
O1 Cu1 Cu2 O5 0.84(14) . .
O5 Cu1 Cu2 O5 -79.15(12) 3_755 .
O4 Cu1 Cu2 O1 179.20(16) . .
O2 Cu1 Cu2 O1 172.95(14) . .
N1 Cu1 Cu2 O1 4.24(15) . .
O5 Cu1 Cu2 O1 -79.99(11) 3_755 .
O4 Cu1 Cu2 N2 9.26(16) . .
O2 Cu1 Cu2 N2 3.01(15) . .
N1 Cu1 Cu2 N2 -165.70(15) . .
O1 Cu1 Cu2 N2 -169.94(14) . .
O5 Cu1 Cu2 N2 110.07(12) 3_755 .
O4 Cu1 Cu2 O1 -103.35(14) . 3_755
O2 Cu1 Cu2 O1 -109.60(11) . 3_755
N1 Cu1 Cu2 O1 81.69(12) . 3_755
O1 Cu1 Cu2 O1 77.45(12) . 3_755
O5 Cu1 Cu2 O1 -2.54(7) 3_755 3_755
O4 Cu1 O1 C7 139.5(2) . .
O2 Cu1 O1 C7 96.1(8) . .
N1 Cu1 O1 C7 -37.0(2) . .
O5 Cu1 O1 C7 -125.8(2) 3_755 .
Cu2 Cu1 O1 C7 140.0(3) . .
O4 Cu1 O1 Cu2 -0.49(10) . .
O2 Cu1 O1 Cu2 -43.9(8) . .
N1 Cu1 O1 Cu2 -176.92(11) . .
O5 Cu1 O1 Cu2 94.25(9) 3_755 .
O4 Cu1 O1 Cu2 -99.14(10) . 3_755
O2 Cu1 O1 Cu2 -142.5(7) . 3_755
N1 Cu1 O1 Cu2 84.43(10) . 3_755
O5 Cu1 O1 Cu2 -4.40(7) 3_755 3_755
Cu2 Cu1 O1 Cu2 -98.65(10) . 3_755
O4 Cu2 O1 C7 -136.7(2) . .
O5 Cu2 O1 C7 43.4(2) . .
N2 Cu2 O1 C7 -100.5(5) . .
O1 Cu2 O1 C7 122.2(2) 3_755 .
Cu1 Cu2 O1 C7 -137.2(3) . .
O4 Cu2 O1 Cu1 0.50(10) . .
O5 Cu2 O1 Cu1 -179.39(10) . .
N2 Cu2 O1 Cu1 36.8(5) . .
O1 Cu2 O1 Cu1 -100.55(10) 3_755 .
O4 Cu2 O1 Cu2 101.04(10) . 3_755
O5 Cu2 O1 Cu2 -78.84(9) . 3_755
N2 Cu2 O1 Cu2 137.3(4) . 3_755
O1 Cu2 O1 Cu2 0.0 3_755 3_755
Cu1 Cu2 O1 Cu2 100.55(10) . 3_755
O4 Cu1 O2 C8 -93.9(2) . .
N1 Cu1 O2 C8 81.7(2) . .
O1 Cu1 O2 C8 -51.4(8) . .
O5 Cu1 O2 C8 171.7(2) 3_755 .
Cu2 Cu1 O2 C8 -90.1(2) . .
O5 Cu2 O4 C17 161.2(6) . .
O1 Cu2 O4 C17 160.5(3) . .
N2 Cu2 O4 C17 -11.8(3) . .
O1 Cu2 O4 C17 -118.8(3) 3_755 .
Cu1 Cu2 O4 C17 161.0(4) . .
O5 Cu2 O4 Cu1 0.2(7) . .
O1 Cu2 O4 Cu1 -0.53(11) . .
N2 Cu2 O4 Cu1 -172.80(13) . .
O1 Cu2 O4 Cu1 80.15(12) 3_755 .
O2 Cu1 O4 C17 14.3(3) . .
N1 Cu1 O4 C17 -139.8(6) . .
O1 Cu1 O4 C17 -160.6(3) . .
O5 Cu1 O4 C17 120.6(3) 3_755 .
Cu2 Cu1 O4 C17 -161.1(4) . .
O2 Cu1 O4 Cu2 175.44(12) . .
N1 Cu1 O4 Cu2 21.3(7) . .
O1 Cu1 O4 Cu2 0.53(11) . .
O5 Cu1 O4 Cu2 -78.31(12) 3_755 .
O4 Cu2 O5 C18 -85.6(7) . .
O1 Cu2 O5 C18 -84.9(2) . .
N2 Cu2 O5 C18 87.4(2) . .
O1 Cu2 O5 C18 -167.1(2) 3_755 .
Cu1 Cu2 O5 C18 -85.4(2) . .
O4 Cu2 O5 Cu1 86.0(7) . 3_755
O1 Cu2 O5 Cu1 86.72(9) . 3_755
N2 Cu2 O5 Cu1 -101.04(11) . 3_755
O1 Cu2 O5 Cu1 4.50(8) 3_755 3_755
Cu1 Cu2 O5 Cu1 86.18(10) . 3_755
O4 Cu1 N1 C1 -161.8(5) . .
O2 Cu1 N1 C1 43.9(3) . .
O1 Cu1 N1 C1 -141.5(3) . .
O5 Cu1 N1 C1 -61.9(2) 3_755 .
Cu2 Cu1 N1 C1 -144.3(2) . .
O4 Cu1 N1 C5 16.2(7) . .
O2 Cu1 N1 C5 -138.1(2) . .
O1 Cu1 N1 C5 36.5(2) . .
O5 Cu1 N1 C5 116.1(2) 3_755 .
Cu2 Cu1 N1 C5 33.8(3) . .
O4 Cu2 N2 C11 162.9(3) . .
O5 Cu2 N2 C11 -16.0(3) . .
O1 Cu2 N2 C11 127.6(4) . .
O1 Cu2 N2 C11 -97.0(3) 3_755 .
Cu1 Cu2 N2 C11 157.2(2) . .
O4 Cu2 N2 C15 -14.6(3) . .
O5 Cu2 N2 C15 166.5(3) . .
O1 Cu2 N2 C15 -49.9(6) . .
O1 Cu2 N2 C15 85.5(3) 3_755 .
Cu1 Cu2 N2 C15 -20.2(3) . .
C5 N1 C1 C2 -1.7(5) . .
Cu1 N1 C1 C2 176.3(3) . .
N1 C1 C2 C3 -0.6(5) . .
C1 C2 C3 C4 1.9(6) . .
C2 C3 C4 C5 -1.0(6) . .
C1 N1 C5 C4 2.6(5) . .
Cu1 N1 C5 C4 -175.4(3) . .
C1 N1 C5 C6 -176.9(3) . .
Cu1 N1 C5 C6 5.0(4) . .
C3 C4 C5 N1 -1.3(5) . .
C3 C4 C5 C6 178.3(3) . .
N1 C5 C6 C7 -63.8(4) . .
C4 C5 C6 C7 116.6(4) . .
Cu1 O1 C7 C6 -3.5(4) . .
Cu2 O1 C7 C6 125.6(3) . .
Cu2 O1 C7 C6 -118.8(3) 3_755 .
C5 C6 C7 O1 61.1(4) . .
Cu1 O2 C8 O3 -0.7(4) . .
Cu1 O2 C8 C9 177.7(3) . .
O3 C8 C9 C10 -5.7(6) . .
O2 C8 C9 C10 175.9(4) . .
C15 N2 C11 C12 -1.2(5) . .
Cu2 N2 C11 C12 -178.9(3) . .
N2 C11 C12 C13 0.2(6) . .
C11 C12 C13 C14 1.0(6) . .
C12 C13 C14 C15 -1.0(6) . .
C11 N2 C15 C14 1.1(5) . .
Cu2 N2 C15 C14 178.6(3) . .
C11 N2 C15 C16 -178.2(3) . .
Cu2 N2 C15 C16 -0.7(5) . .
C13 C14 C15 N2 0.0(6) . .
C13 C14 C15 C16 179.3(4) . .
N2 C15 C16 C17 43.9(5) . .
C14 C15 C16 C17 -135.4(3) . .
Cu2 O4 C17 C16 50.8(4) . .
Cu1 O4 C17 C16 -151.9(2) . .
C15 C16 C17 O4 -68.9(4) . .
Cu2 O5 C18 O6 -15.6(4) . .
Cu1 O5 C18 O6 176.9(2) 3_755 .
Cu2 O5 C18 C19B 161.1(14) . .
Cu1 O5 C18 C19B -6.4(15) 3_755 .
Cu2 O5 C18 C19A 168.3(14) . .
Cu1 O5 C18 C19A 0.8(15) 3_755 .
O6 C18 C19A C20A 11(3) . .
O5 C18 C19A C20A -173(2) . .
C19B C18 C19A C20A -119(18) . .
O6 C18 C19B C20B 87(3) . .
O5 C18 C19B C20B -89(2) . .
C19A C18 C19B C20B 141(18) . .
